data_4080246
loop_
_publ_author_name
'Yan, KaKing'
'Schoendorff, George'
'Upton, Brianna M.'
'Ellern, Arkady'
'Windus, Theresa L.'
'Sadow, Aaron D.'

_publ_section_title
;
 Intermolecular \b-Hydrogen Abstraction in Ytterbium, Calcium, and
 Potassium Tris(dimethylsilyl)methyl Compounds
;
_journal_issue 5
_journal_name_full Organometallics
_journal_page_first 1300
_journal_paper_doi 10.1021/om3010299
_journal_volume 32
_journal_year 2013
_chemical_formula_sum 'C20 H58 N2 Si6 Yb'
_chemical_formula_weight 668.26
_chemical_name_systematic
; 
 ? 
;
_space_group_IT_number 14
_symmetry_cell_setting monoclinic
_symmetry_space_group_name_Hall '-P 2yn'
_symmetry_space_group_name_H-M 'P 1 21/n 1'
_atom_sites_solution_hydrogens geom
_atom_sites_solution_primary direct
_atom_sites_solution_secondary difmap
_audit_creation_method SHELXL-97
_cell_angle_alpha 90.00
_cell_angle_beta 98.525(13)
_cell_angle_gamma 90.00
_cell_formula_units_Z 4
_cell_length_a 9.171(6)
_cell_length_b 19.213(8)
_cell_length_c 20.296(9)
_cell_measurement_reflns_used 979
_cell_measurement_temperature 173(2)
_cell_measurement_theta_max 0.00
_cell_measurement_theta_min 0.00
_cell_volume 3537(3)
_computing_cell_refinement 'SAINT V7.66A (Bruker AXS, 2009)'
_computing_data_collection 'APEX2 Suite (Bruker AXS, 2009)'
_computing_data_reduction 'SAINT V7.66A (Bruker AXS, 2009)'
_computing_molecular_graphics 'XSHELL (Bruker AXS, 2007)'
_computing_publication_material 'APEX2 Suite (Bruker AXS, 2009)'
_computing_structure_refinement 'SHELXL-97 (Sheldrick, 2008)'
_computing_structure_solution 'SHELXS-97 (Sheldrick, 2008)'
_diffrn_ambient_temperature 173(2)
_diffrn_measured_fraction_theta_full 1.000
_diffrn_measured_fraction_theta_max 1.000
_diffrn_measurement_device_type 'Bruker SMART1000 CCD'
_diffrn_measurement_method '\f and \w scans'
_diffrn_radiation_monochromator graphite
_diffrn_radiation_source 'fine-focus sealed tube'
_diffrn_radiation_type MoK\a
_diffrn_radiation_wavelength 0.71073
_diffrn_reflns_av_R_equivalents 0.1059
_diffrn_reflns_av_sigmaI/netI 0.0789
_diffrn_reflns_limit_h_max 9
_diffrn_reflns_limit_h_min -9
_diffrn_reflns_limit_k_max 19
_diffrn_reflns_limit_k_min -19
_diffrn_reflns_limit_l_max 20
_diffrn_reflns_limit_l_min -20
_diffrn_reflns_number 18659
_diffrn_reflns_theta_full 20.81
_diffrn_reflns_theta_max 20.81
_diffrn_reflns_theta_min 1.47
_exptl_absorpt_coefficient_mu 2.858
_exptl_absorpt_correction_T_max 0.7255
_exptl_absorpt_correction_T_min 0.4178
_exptl_absorpt_correction_type multi-scan
_exptl_absorpt_process_details 'BRUKER SADABS'
_exptl_crystal_colour orange
_exptl_crystal_density_diffrn 1.255
_exptl_crystal_density_method 'not measured'
_exptl_crystal_description plate
_exptl_crystal_F_000 1384
_exptl_crystal_size_max 0.37
_exptl_crystal_size_mid 0.23
_exptl_crystal_size_min 0.12
_refine_diff_density_max 0.735
_refine_diff_density_min -1.205
_refine_diff_density_rms 0.151
_refine_ls_extinction_method none
_refine_ls_goodness_of_fit_ref 1.045
_refine_ls_hydrogen_treatment mixed
_refine_ls_matrix_type full
_refine_ls_number_parameters 296
_refine_ls_number_reflns 3701
_refine_ls_number_restraints 0
_refine_ls_restrained_S_all 1.045
_refine_ls_R_factor_all 0.0763
_refine_ls_R_factor_gt 0.0476
_refine_ls_shift/su_max 0.002
_refine_ls_shift/su_mean 0.000
_refine_ls_structure_factor_coef Fsqd
_refine_ls_weighting_details 'calc w=1/[\s^2^(Fo^2^)+(0.0587P)^2^+11.3864P] where P=(Fo^2^+2Fc^2^)/3'
_refine_ls_weighting_scheme calc
_refine_ls_wR_factor_gt 0.1081
_refine_ls_wR_factor_ref 0.1248
_reflns_number_gt 2707
_reflns_number_total 3701
_reflns_threshold_expression >2sigma(I)
_cod_data_source_file om3010299_si_002.cif
_cod_data_source_block sad53
_cod_depositor_comments
;
The following automatic conversions were performed:

'_symmetry_cell_setting' value 'Monoclinic' changed to 'monoclinic'
according to /home/saulius/struct/CIF-dictionaries/cif_core.dic
dictionary named 'cif_core.dic' version 2.4.2 from 2011-04-26.

Automatic conversion script
Id: cif_fix_values 1891 2012-01-12 08:04:46Z andrius 
;
_cod_original_sg_symbol_H-M P2(1)/n
_cod_database_code 4080246

loop_
_symmetry_equiv_pos_as_xyz
'x, y, z'
'-x+1/2, y+1/2, -z+1/2'
'-x, -y, -z'
'x-1/2, -y-1/2, z-1/2'

loop_
_atom_site_label
_atom_site_type_symbol
_atom_site_fract_x
_atom_site_fract_y
_atom_site_fract_z
_atom_site_U_iso_or_equiv
_atom_site_adp_type
_atom_site_occupancy
_atom_site_symmetry_multiplicity
_atom_site_calc_flag
_atom_site_refinement_flags
Yb1 Yb 0.14886(6) 0.57405(2) 0.77204(2) 0.0218(2) Uani 1 1 d .
C1 C -0.1668(15) 0.6169(8) 0.9077(9) 0.075(5) Uani 1 1 d .
H1A H -0.1925 0.6612 0.9270 0.112 Uiso 1 1 calc R
H1B H -0.2115 0.5784 0.9294 0.112 Uiso 1 1 calc R
H1C H -0.2038 0.6165 0.8599 0.112 Uiso 1 1 calc R
C2 C 0.0908(18) 0.6052(8) 1.0162(7) 0.074(5) Uani 1 1 d .
H2A H 0.1854 0.5814 1.0287 0.112 Uiso 1 1 calc R
H2B H 0.0139 0.5806 1.0357 0.112 Uiso 1 1 calc R
H2C H 0.0985 0.6531 1.0329 0.112 Uiso 1 1 calc R
C3 C 0.4346(17) 0.6207(9) 0.9694(7) 0.072(5) Uani 1 1 d .
H3A H 0.4193 0.6509 1.0067 0.109 Uiso 1 1 calc R
H3B H 0.5404 0.6161 0.9679 0.109 Uiso 1 1 calc R
H3C H 0.3925 0.5747 0.9754 0.109 Uiso 1 1 calc R
C4 C 0.4462(14) 0.7436(7) 0.8783(7) 0.057(4) Uani 1 1 d .
H4A H 0.4082 0.7653 0.8355 0.086 Uiso 1 1 calc R
H4B H 0.5511 0.7329 0.8796 0.086 Uiso 1 1 calc R
H4C H 0.4340 0.7758 0.9146 0.086 Uiso 1 1 calc R
C5 C -0.1318(14) 0.7618(7) 0.8101(8) 0.063(5) Uani 1 1 d .
H5A H -0.1475 0.7275 0.7740 0.094 Uiso 1 1 calc R
H5B H -0.1470 0.8088 0.7915 0.094 Uiso 1 1 calc R
H5C H -0.2019 0.7533 0.8413 0.094 Uiso 1 1 calc R
C6 C 0.0663(19) 0.8079(8) 0.9339(7) 0.076(5) Uani 1 1 d .
H6A H 0.0485 0.7778 0.9708 0.113 Uiso 1 1 calc R
H6B H -0.0109 0.8435 0.9264 0.113 Uiso 1 1 calc R
H6C H 0.1627 0.8304 0.9449 0.113 Uiso 1 1 calc R
C7 C 0.1402(13) 0.6643(6) 0.8723(5) 0.025(3) Uani 1 1 d .
C8 C 0.5318(15) 0.6578(8) 0.7108(8) 0.072(5) Uani 1 1 d .
H8A H 0.5257 0.6196 0.7423 0.108 Uiso 1 1 calc R
H8B H 0.5838 0.6972 0.7343 0.108 Uiso 1 1 calc R
H8C H 0.5854 0.6421 0.6752 0.108 Uiso 1 1 calc R
C9 C 0.3636(17) 0.7464(7) 0.6016(7) 0.070(5) Uani 1 1 d .
H9A H 0.3956 0.7193 0.5654 0.105 Uiso 1 1 calc R
H9B H 0.4384 0.7815 0.6171 0.105 Uiso 1 1 calc R
H9C H 0.2699 0.7695 0.5853 0.105 Uiso 1 1 calc R
C10 C 0.4457(16) 0.5312(8) 0.5927(8) 0.074(5) Uani 1 1 d .
H10A H 0.4991 0.5690 0.5744 0.110 Uiso 1 1 calc R
H10B H 0.4553 0.4885 0.5673 0.110 Uiso 1 1 calc R
H10C H 0.4873 0.5236 0.6395 0.110 Uiso 1 1 calc R
C11 C 0.1946(18) 0.5874(8) 0.4967(6) 0.070(5) Uani 1 1 d .
H11A H 0.0886 0.5815 0.4823 0.105 Uiso 1 1 calc R
H11B H 0.2496 0.5605 0.4675 0.105 Uiso 1 1 calc R
H11C H 0.2202 0.6368 0.4944 0.105 Uiso 1 1 calc R
C12 C -0.0239(17) 0.7447(7) 0.6361(8) 0.072(5) Uani 1 1 d .
H12A H 0.0256 0.7662 0.6773 0.108 Uiso 1 1 calc R
H12B H -0.1300 0.7539 0.6316 0.108 Uiso 1 1 calc R
H12C H 0.0155 0.7645 0.5979 0.108 Uiso 1 1 calc R
C13 C -0.1261(15) 0.6095(8) 0.5667(7) 0.061(4) Uani 1 1 d .
H13A H -0.1249 0.6381 0.5269 0.091 Uiso 1 1 calc R
H13B H -0.2258 0.6091 0.5786 0.091 Uiso 1 1 calc R
H13C H -0.0964 0.5619 0.5577 0.091 Uiso 1 1 calc R
C14 C 0.1997(12) 0.6158(6) 0.6518(5) 0.025(3) Uani 1 1 d .
C15 C 0.4150(17) 0.4569(7) 0.7626(9) 0.072(5) Uani 1 1 d .
H15A H 0.4648 0.4117 0.7683 0.109 Uiso 1 1 calc R
H15B H 0.4849 0.4939 0.7787 0.109 Uiso 1 1 calc R
H15C H 0.3782 0.4644 0.7153 0.109 Uiso 1 1 calc R
C16 C 0.347(2) 0.4468(8) 0.8737(7) 0.085(6) Uani 1 1 d .
H16A H 0.2694 0.4582 0.9002 0.128 Uiso 1 1 calc R
H16B H 0.4327 0.4770 0.8871 0.128 Uiso 1 1 calc R
H16C H 0.3767 0.3981 0.8812 0.128 Uiso 1 1 calc R
C17 C 0.1876(14) 0.4015(7) 0.7741(8) 0.060(5) Uani 1 1 d .
H17A H 0.1929 0.3968 0.7260 0.072 Uiso 1 1 calc R
H17B H 0.2248 0.3574 0.7956 0.072 Uiso 1 1 calc R
C18 C 0.0383(18) 0.4078(7) 0.7816(9) 0.076(5) Uani 1 1 d .
H18A H 0.0318 0.4063 0.8298 0.091 Uiso 1 1 calc R
H18B H -0.0141 0.3662 0.7612 0.091 Uiso 1 1 calc R
C19 C -0.0974(16) 0.4617(7) 0.6808(6) 0.055(4) Uani 1 1 d .
H19A H -0.1528 0.4181 0.6734 0.082 Uiso 1 1 calc R
H19B H -0.0135 0.4607 0.6560 0.082 Uiso 1 1 calc R
H19C H -0.1618 0.5009 0.6654 0.082 Uiso 1 1 calc R
C20 C -0.1759(18) 0.4786(9) 0.7835(8) 0.089(6) Uani 1 1 d .
H20A H -0.2389 0.4376 0.7742 0.134 Uiso 1 1 calc R
H20B H -0.2292 0.5200 0.7648 0.134 Uiso 1 1 calc R
H20C H -0.1494 0.4843 0.8318 0.134 Uiso 1 1 calc R
N1 N 0.2908(11) 0.4579(5) 0.8008(5) 0.035(3) Uani 1 1 d .
N2 N -0.0424(11) 0.4698(5) 0.7534(5) 0.031(3) Uani 1 1 d .
Si1 Si 0.0411(4) 0.60616(18) 0.92102(19) 0.0410(10) Uani 1 1 d .
H1S H 0.056(12) 0.528(6) 0.893(6) 0.062 Uiso 1 1 d .
Si2 Si 0.3406(4) 0.66035(18) 0.88835(18) 0.0336(9) Uani 1 1 d .
H2S H 0.373(11) 0.613(5) 0.832(5) 0.040 Uiso 1 1 d .
Si3 Si 0.0636(4) 0.75375(18) 0.85577(18) 0.0350(10) Uani 1 1 d .
H3S H 0.125(11) 0.787(5) 0.807(5) 0.042 Uiso 1 1 d .
Si4 Si 0.3382(4) 0.68588(19) 0.67339(18) 0.0413(10) Uani 1 1 d .
H4S H 0.289(12) 0.724(6) 0.722(6) 0.062 Uiso 1 1 d .
Si5 Si 0.2445(4) 0.55516(18) 0.58678(18) 0.0389(10) Uani 1 1 d .
H5S H 0.178(11) 0.481(5) 0.599(5) 0.047 Uiso 1 1 d .
Si6 Si 0.0092(4) 0.64770(19) 0.63937(18) 0.0371(10) Uani 1 1 d .
H6S H -0.069(11) 0.627(5) 0.703(5) 0.045 Uiso 1 1 d .

loop_
_atom_site_aniso_label
_atom_site_aniso_U_11
_atom_site_aniso_U_22
_atom_site_aniso_U_33
_atom_site_aniso_U_23
_atom_site_aniso_U_13
_atom_site_aniso_U_12
Yb1 0.0230(4) 0.0194(3) 0.0227(3) 0.0002(3) 0.0024(2) 0.0009(3)
C1 0.052(11) 0.052(10) 0.134(16) 0.014(10) 0.057(11) 0.010(8)
C2 0.101(14) 0.071(11) 0.060(11) 0.010(9) 0.041(10) 0.007(10)
C3 0.074(12) 0.103(14) 0.040(10) 0.001(9) 0.007(9) 0.024(10)
C4 0.024(9) 0.068(10) 0.081(11) -0.039(9) 0.016(8) -0.015(8)
C5 0.027(9) 0.058(10) 0.106(13) 0.001(9) 0.018(9) 0.011(8)
C6 0.099(14) 0.064(11) 0.064(11) -0.008(9) 0.014(10) 0.001(10)
C7 0.030(8) 0.031(7) 0.017(7) -0.001(5) 0.012(6) -0.001(6)
C8 0.047(11) 0.096(13) 0.076(12) -0.024(10) 0.015(9) -0.026(10)
C9 0.089(13) 0.065(11) 0.069(11) -0.007(9) 0.057(10) -0.042(9)
C10 0.073(12) 0.068(11) 0.094(13) -0.025(10) 0.060(11) -0.013(9)
C11 0.094(14) 0.075(12) 0.037(9) -0.009(8) 0.000(9) -0.025(10)
C12 0.067(12) 0.054(10) 0.094(13) 0.035(9) 0.010(10) 0.017(9)
C13 0.039(10) 0.082(11) 0.054(10) 0.014(9) -0.016(8) -0.003(9)
C14 0.019(7) 0.031(7) 0.026(7) -0.009(6) 0.008(6) -0.001(6)
C15 0.073(13) 0.036(9) 0.114(14) 0.001(9) 0.036(11) 0.017(9)
C16 0.131(17) 0.061(11) 0.050(11) -0.006(8) -0.034(11) 0.058(11)
C17 0.032(10) 0.026(8) 0.125(15) 0.000(9) 0.026(10) 0.004(7)
C18 0.068(13) 0.037(10) 0.113(15) 0.019(9) -0.014(11) -0.004(9)
C19 0.077(12) 0.054(9) 0.032(9) -0.007(7) 0.005(8) -0.024(9)
C20 0.088(14) 0.097(14) 0.086(13) -0.038(11) 0.021(12) -0.057(12)
N1 0.031(7) 0.029(6) 0.048(7) 0.003(5) 0.015(6) 0.005(5)
N2 0.028(7) 0.032(6) 0.033(7) 0.002(5) 0.010(5) -0.001(5)
Si1 0.050(3) 0.026(2) 0.054(3) -0.0009(18) 0.030(2) 0.0002(19)
Si2 0.026(2) 0.041(2) 0.033(2) -0.0093(18) 0.0032(18) 0.0022(18)
Si3 0.032(2) 0.031(2) 0.044(2) -0.0043(17) 0.0128(19) -0.0034(18)
Si4 0.046(3) 0.046(2) 0.037(2) -0.0159(19) 0.020(2) -0.020(2)
Si5 0.049(3) 0.035(2) 0.035(2) -0.0059(17) 0.0146(19) -0.0151(19)
Si6 0.034(2) 0.039(2) 0.036(2) 0.0122(18) -0.0013(19) -0.0003(18)

loop_
_atom_type_symbol
_atom_type_description
_atom_type_scat_dispersion_real
_atom_type_scat_dispersion_imag
_atom_type_scat_source
C C 0.0033 0.0016 'International Tables Vol C Tables 4.2.6.8 and 6.1.1.4'
H H 0.0000 0.0000 'International Tables Vol C Tables 4.2.6.8 and 6.1.1.4'
N N 0.0061 0.0033 'International Tables Vol C Tables 4.2.6.8 and 6.1.1.4'
Si Si 0.0817 0.0704 'International Tables Vol C Tables 4.2.6.8 and 6.1.1.4'
Yb Yb -0.3850 5.5486 'International Tables Vol C Tables 4.2.6.8 and 6.1.1.4'

loop_
_geom_angle_atom_site_label_1
_geom_angle_atom_site_label_2
_geom_angle_atom_site_label_3
_geom_angle
N1 Yb1 N2 71.5(3)
N1 Yb1 C14 108.2(3)
N2 Yb1 C14 107.3(3)
N1 Yb1 C7 117.0(3)
N2 Yb1 C7 120.2(3)
C14 Yb1 C7 121.8(3)
N1 Yb1 Si6 134.8(2)
N2 Yb1 Si6 92.3(2)
C14 Yb1 Si6 35.6(2)
C7 Yb1 Si6 107.7(2)
N1 Yb1 Si2 94.4(2)
N2 Yb1 Si2 141.1(2)
C14 Yb1 Si2 111.6(2)
C7 Yb1 Si2 34.8(3)
Si6 Yb1 Si2 120.66(10)
N1 Yb1 Si1 99.1(2)
N2 Yb1 Si1 89.5(2)
C14 Yb1 Si1 151.2(2)
C7 Yb1 Si1 32.5(2)
Si6 Yb1 Si1 123.32(10)
Si2 Yb1 Si1 56.26(10)
N1 Yb1 Si4 112.0(2)
N2 Yb1 Si4 138.0(2)
C14 Yb1 Si4 30.7(2)
C7 Yb1 Si4 96.2(2)
Si6 Yb1 Si4 54.33(10)
Si2 Yb1 Si4 80.87(9)
Si1 Yb1 Si4 128.74(9)
N1 Yb1 H2S 78(2)
N2 Yb1 H2S 145(2)
C14 Yb1 H2S 97(2)
C7 Yb1 H2S 62(2)
Si6 Yb1 H2S 121(2)
Si2 Yb1 H2S 27(2)
Si1 Yb1 H2S 80(2)
Si4 Yb1 H2S 69(2)
N1 Yb1 H6S 144(2)
N2 Yb1 H6S 77(2)
C14 Yb1 H6S 66(2)
C7 Yb1 H6S 93(2)
Si6 Yb1 H6S 31(2)
Si2 Yb1 H6S 121(2)
Si1 Yb1 H6S 97(2)
Si4 Yb1 H6S 81(2)
H2S Yb1 H6S 137(3)
Si1 C1 H1A 109.5
Si1 C1 H1B 109.5
H1A C1 H1B 109.5
Si1 C1 H1C 109.5
H1A C1 H1C 109.5
H1B C1 H1C 109.5
Si1 C2 H2A 109.5
Si1 C2 H2B 109.5
H2A C2 H2B 109.5
Si1 C2 H2C 109.5
H2A C2 H2C 109.5
H2B C2 H2C 109.5
Si2 C3 H3A 109.5
Si2 C3 H3B 109.5
H3A C3 H3B 109.5
Si2 C3 H3C 109.5
H3A C3 H3C 109.5
H3B C3 H3C 109.5
Si2 C4 H4A 109.5
Si2 C4 H4B 109.5
H4A C4 H4B 109.5
Si2 C4 H4C 109.5
H4A C4 H4C 109.5
H4B C4 H4C 109.5
Si3 C5 H5A 109.5
Si3 C5 H5B 109.5
H5A C5 H5B 109.5
Si3 C5 H5C 109.5
H5A C5 H5C 109.5
H5B C5 H5C 109.5
Si3 C6 H6A 109.5
Si3 C6 H6B 109.5
H6A C6 H6B 109.5
Si3 C6 H6C 109.5
H6A C6 H6C 109.5
H6B C6 H6C 109.5
Si2 C7 Si1 116.7(6)
Si2 C7 Si3 114.4(6)
Si1 C7 Si3 117.2(6)
Si2 C7 Yb1 88.1(4)
Si1 C7 Yb1 95.1(4)
Si3 C7 Yb1 120.7(5)
Si4 C8 H8A 109.5
Si4 C8 H8B 109.5
H8A C8 H8B 109.5
Si4 C8 H8C 109.5
H8A C8 H8C 109.5
H8B C8 H8C 109.5
Si4 C9 H9A 109.5
Si4 C9 H9B 109.5
H9A C9 H9B 109.5
Si4 C9 H9C 109.5
H9A C9 H9C 109.5
H9B C9 H9C 109.5
Si5 C10 H10A 109.5
Si5 C10 H10B 109.5
H10A C10 H10B 109.5
Si5 C10 H10C 109.5
H10A C10 H10C 109.5
H10B C10 H10C 109.5
Si5 C11 H11A 109.5
Si5 C11 H11B 109.5
H11A C11 H11B 109.5
Si5 C11 H11C 109.5
H11A C11 H11C 109.5
H11B C11 H11C 109.5
Si6 C12 H12A 109.5
Si6 C12 H12B 109.5
H12A C12 H12B 109.5
Si6 C12 H12C 109.5
H12A C12 H12C 109.5
H12B C12 H12C 109.5
Si6 C13 H13A 109.5
Si6 C13 H13B 109.5
H13A C13 H13B 109.5
Si6 C13 H13C 109.5
H13A C13 H13C 109.5
H13B C13 H13C 109.5
Si6 C14 Si5 114.8(6)
Si6 C14 Si4 113.2(6)
Si5 C14 Si4 114.0(6)
Si6 C14 Yb1 86.3(4)
Si5 C14 Yb1 123.3(5)
Si4 C14 Yb1 102.0(5)
N1 C15 H15A 109.5
N1 C15 H15B 109.5
H15A C15 H15B 109.5
N1 C15 H15C 109.5
H15A C15 H15C 109.5
H15B C15 H15C 109.5
N1 C16 H16A 109.5
N1 C16 H16B 109.5
H16A C16 H16B 109.5
N1 C16 H16C 109.5
H16A C16 H16C 109.5
H16B C16 H16C 109.5
C18 C17 N1 118.4(12)
C18 C17 H17A 107.7
N1 C17 H17A 107.7
C18 C17 H17B 107.7
N1 C17 H17B 107.7
H17A C17 H17B 107.1
C17 C18 N2 118.0(13)
C17 C18 H18A 107.8
N2 C18 H18A 107.8
C17 C18 H18B 107.8
N2 C18 H18B 107.8
H18A C18 H18B 107.1
N2 C19 H19A 109.5
N2 C19 H19B 109.5
H19A C19 H19B 109.5
N2 C19 H19C 109.5
H19A C19 H19C 109.5
H19B C19 H19C 109.5
N2 C20 H20A 109.5
N2 C20 H20B 109.5
H20A C20 H20B 109.5
N2 C20 H20C 109.5
H20A C20 H20C 109.5
H20B C20 H20C 109.5
C15 N1 C17 107.4(11)
C15 N1 C16 109.5(12)
C17 N1 C16 111.3(11)
C15 N1 Yb1 107.1(8)
C17 N1 Yb1 105.9(7)
C16 N1 Yb1 115.3(7)
C20 N2 C18 109.6(12)
C20 N2 C19 104.1(11)
C18 N2 C19 112.0(11)
C20 N2 Yb1 115.6(8)
C18 N2 Yb1 105.8(8)
C19 N2 Yb1 109.8(7)
C7 Si1 C1 115.4(6)
C7 Si1 C2 119.3(6)
C1 Si1 C2 103.2(7)
C7 Si1 Yb1 52.4(3)
C1 Si1 Yb1 108.3(5)
C2 Si1 Yb1 147.5(5)
C7 Si1 H1S 108(4)
C1 Si1 H1S 101(4)
C2 Si1 H1S 109(4)
Yb1 Si1 H1S 58(4)
C7 Si2 C4 117.6(6)
C7 Si2 C3 119.2(6)
C4 Si2 C3 105.0(7)
C7 Si2 Yb1 57.2(3)
C4 Si2 Yb1 126.4(5)
C3 Si2 Yb1 124.2(5)
C7 Si2 H2S 101(4)
C4 Si2 H2S 105(4)
C3 Si2 H2S 107(4)
Yb1 Si2 H2S 44(4)
C7 Si3 C6 113.4(6)
C7 Si3 C5 117.7(6)
C6 Si3 C5 105.0(7)
C7 Si3 H3S 112(4)
C6 Si3 H3S 113(4)
C5 Si3 H3S 94(4)
C14 Si4 C8 116.9(6)
C14 Si4 C9 114.8(6)
C8 Si4 C9 105.4(7)
C14 Si4 Yb1 47.3(3)
C8 Si4 Yb1 96.2(5)
C9 Si4 Yb1 157.5(5)
C14 Si4 H4S 106(5)
C8 Si4 H4S 105(5)
C9 Si4 H4S 108(5)
Yb1 Si4 H4S 71(5)
C14 Si5 C10 115.2(6)
C14 Si5 C11 115.4(6)
C10 Si5 C11 103.4(7)
C14 Si5 H5S 108(4)
C10 Si5 H5S 100(4)
C11 Si5 H5S 114(4)
C14 Si6 C12 118.7(6)
C14 Si6 C13 118.1(6)
C12 Si6 C13 105.5(7)
C14 Si6 Yb1 58.1(4)
C12 Si6 Yb1 121.2(5)
C13 Si6 Yb1 128.2(5)
C14 Si6 H6S 110(4)
C12 Si6 H6S 100(4)
C13 Si6 H6S 102(4)
Yb1 Si6 H6S 52(4)

loop_
_geom_bond_atom_site_label_1
_geom_bond_atom_site_label_2
_geom_bond_distance
Yb1 N1 2.606(9)
Yb1 N2 2.652(10)
Yb1 C14 2.674(11)
Yb1 C7 2.683(11)
Yb1 Si6 3.142(4)
Yb1 Si2 3.191(4)
Yb1 Si1 3.374(4)
Yb1 Si4 3.559(4)
Yb1 H2S 2.35(10)
Yb1 H6S 2.49(10)
C1 Si1 1.897(14)
C1 H1A 0.9800
C1 H1B 0.9800
C1 H1C 0.9800
C2 Si1 1.918(14)
C2 H2A 0.9800
C2 H2B 0.9800
C2 H2C 0.9800
C3 Si2 1.899(14)
C3 H3A 0.9800
C3 H3B 0.9800
C3 H3C 0.9800
C4 Si2 1.897(13)
C4 H4A 0.9800
C4 H4B 0.9800
C4 H4C 0.9800
C5 Si3 1.898(13)
C5 H5A 0.9800
C5 H5B 0.9800
C5 H5C 0.9800
C6 Si3 1.893(14)
C6 H6A 0.9800
C6 H6B 0.9800
C6 H6C 0.9800
C7 Si2 1.820(12)
C7 Si1 1.822(11)
C7 Si3 1.869(11)
C8 Si4 1.903(15)
C8 H8A 0.9800
C8 H8B 0.9800
C8 H8C 0.9800
C9 Si4 1.905(13)
C9 H9A 0.9800
C9 H9B 0.9800
C9 H9C 0.9800
C10 Si5 1.888(15)
C10 H10A 0.9800
C10 H10B 0.9800
C10 H10C 0.9800
C11 Si5 1.920(14)
C11 H11A 0.9800
C11 H11B 0.9800
C11 H11C 0.9800
C12 Si6 1.889(13)
C12 H12A 0.9800
C12 H12B 0.9800
C12 H12C 0.9800
C13 Si6 1.926(13)
C13 H13A 0.9800
C13 H13B 0.9800
C13 H13C 0.9800
C14 Si6 1.833(11)
C14 Si5 1.852(11)
C14 Si4 1.859(11)
C15 N1 1.471(16)
C15 H15A 0.9800
C15 H15B 0.9800
C15 H15C 0.9800
C16 N1 1.508(16)
C16 H16A 0.9800
C16 H16B 0.9800
C16 H16C 0.9800
C17 C18 1.405(19)
C17 N1 1.486(16)
C17 H17A 0.9900
C17 H17B 0.9900
C18 N2 1.474(16)
C18 H18A 0.9900
C18 H18B 0.9900
C19 N2 1.493(15)
C19 H19A 0.9800
C19 H19B 0.9800
C19 H19C 0.9800
C20 N2 1.457(17)
C20 H20A 0.9800
C20 H20B 0.9800
C20 H20C 0.9800
Si1 H1S 1.62(11)
Si2 H2S 1.52(10)
Si3 H3S 1.37(10)
Si4 H4S 1.36(11)
Si5 H5S 1.58(10)
Si6 H6S 1.61(10)
